data_7161097
loop_
_publ_author_name
'Wang, Xiaojiao'
'Cao, Xin'
'Li, Zhenjiang'
'Qi, Jialin'
'Gong, Shuwen'

_publ_section_title
;
 Efficient synthesis of quinoline-enone esters <i>via</i> copper-catalyzed
 coupling with electron-deficient alkynes and exploration of fluorescence
 in difluoroboron complexes.
;
_journal_issue 15
_journal_name_full 'Organic &amp; biomolecular chemistry'
_journal_page_first 3239
_journal_page_last 3243
_journal_paper_doi 10.1039/d6ob00213g
_journal_volume 24
_journal_year 2026
_chemical_formula_moiety 'C28 H30 N2 O5'
_chemical_formula_sum 'C28 H30 N2 O5'
_chemical_formula_weight 474.54
_space_group_crystal_system triclinic
_space_group_IT_number 2
_space_group_name_Hall '-P 1'
_space_group_name_H-M_alt 'P -1'
_atom_sites_solution_hydrogens geom
_atom_sites_solution_primary dual
_audit_creation_date 2025-06-20
_audit_creation_method
;
Olex2 1.5
(compiled 2022.04.07 svn.rca3783a0 for OlexSys, GUI svn.r6498)
;
_audit_update_record
;
2026-01-04 deposited with the CCDC.	2026-03-26 downloaded from the CCDC.
;
_cell_angle_alpha 106.305(8)
_cell_angle_beta 98.029(8)
_cell_angle_gamma 90.268(8)
_cell_formula_units_Z 4
_cell_length_a 11.1309(17)
_cell_length_b 12.6805(19)
_cell_length_c 19.595(3)
_cell_measurement_reflns_used 9621
_cell_measurement_temperature 303.00
_cell_measurement_theta_max 68.004
_cell_measurement_theta_min 2.375
_cell_volume 2625.7(7)
_computing_cell_refinement 'SAINT V8.41 (?, 2016)'
_computing_data_reduction 'SAINT V8.41 (?, 2016)'
_computing_molecular_graphics 'Olex2 1.5 (Dolomanov et al., 2009)'
_computing_publication_material 'Olex2 1.5 (Dolomanov et al., 2009)'
_computing_structure_refinement 'SHELXL 2019/3 (Sheldrick, 2015)'
_computing_structure_solution 'SHELXT 2018/2 (Sheldrick, 2018)'
_diffrn_ambient_temperature 303.00
_diffrn_measured_fraction_theta_full 0.971
_diffrn_measured_fraction_theta_max 0.966
_diffrn_measurement_device_type 'Bruker APEX-II CCD'
_diffrn_radiation_type CuK\a
_diffrn_radiation_wavelength 1.54184
_diffrn_reflns_av_R_equivalents 0.0516
_diffrn_reflns_av_unetI/netI 0.0380
_diffrn_reflns_Laue_measured_fraction_full 0.971
_diffrn_reflns_Laue_measured_fraction_max 0.966
_diffrn_reflns_limit_h_max 13
_diffrn_reflns_limit_h_min -13
_diffrn_reflns_limit_k_max 15
_diffrn_reflns_limit_k_min -15
_diffrn_reflns_limit_l_max 23
_diffrn_reflns_limit_l_min -23
_diffrn_reflns_number 48516
_diffrn_reflns_point_group_measured_fraction_full 0.971
_diffrn_reflns_point_group_measured_fraction_max 0.966
_diffrn_reflns_theta_full 67.684
_diffrn_reflns_theta_max 68.524
_diffrn_reflns_theta_min 2.375
_diffrn_source_current 1.1
_diffrn_source_power 0.05500000000000001
_diffrn_source_voltage 50.0
_exptl_absorpt_coefficient_mu 0.671
_exptl_absorpt_correction_T_max 0.7531
_exptl_absorpt_correction_T_min 0.6750
_exptl_absorpt_correction_type multi-scan
_exptl_absorpt_process_details
;
SADABS-2016/2 (Bruker,2016/2) was used for absorption correction.
wR2(int) was 0.1420 before and 0.0591 after correction.
The Ratio of minimum to maximum transmission is 0.8963.
The \l/2 correction factor is Not present.
;
_exptl_crystal_colour colourless
_exptl_crystal_colour_primary colourless
_exptl_crystal_density_diffrn 1.200
_exptl_crystal_description block
_exptl_crystal_F_000 1008
_exptl_crystal_size_max 0.16
_exptl_crystal_size_mid 0.14
_exptl_crystal_size_min 0.1
_refine_diff_density_max 0.372
_refine_diff_density_min -0.284
_refine_diff_density_rms 0.038
_refine_ls_extinction_method none
_refine_ls_goodness_of_fit_ref 1.050
_refine_ls_hydrogen_treatment constr
_refine_ls_matrix_type full
_refine_ls_number_parameters 661
_refine_ls_number_reflns 9347
_refine_ls_number_restraints 1203
_refine_ls_restrained_S_all 1.199
_refine_ls_R_factor_all 0.0765
_refine_ls_R_factor_gt 0.0583
_refine_ls_shift/su_max 0.001
_refine_ls_shift/su_mean 0.000
_refine_ls_structure_factor_coef Fsqd
_refine_ls_weighting_details 'w=1/[\s^2^(Fo^2^)+(0.0940P)^2^+0.7881P] where P=(Fo^2^+2Fc^2^)/3'
_refine_ls_weighting_scheme calc
_refine_ls_wR_factor_gt 0.1663
_refine_ls_wR_factor_ref 0.1849
_reflns_Friedel_coverage 0.000
_reflns_number_gt 7022
_reflns_number_total 9347
_reflns_threshold_expression 'I > 2\s(I)'
_cod_data_source_file d6ob00213g2.cif
_cod_data_source_block cu_20250616_j580_0m
_cod_depositor_comments 'Adding full bibliography for 7161097.cif.'
_cod_original_cell_volume 2625.6(7)
_cod_database_code 7161097
_shelx_shelxl_version_number 2019/3
_shelx_space_group_comment
;
The symmetry employed for this shelxl refinement is uniquely defined
by the following loop, which should always be used as a source of
symmetry information in preference to the above space-group names.
They are only intended as comments.
;
_shelx_estimated_absorpt_t_max 0.936
_shelx_estimated_absorpt_t_min 0.900
_olex2_refinement_description
;
1. Fixed Uiso
 At 1.2 times of:
  All C(H) groups, All C(H,H) groups, All N(H) groups
 At 1.5 times of:
  All C(H,H,H) groups
2. Restrained distances
 O7-C50 \\sim O7-C57
 with sigma of 0.02
 O7-C51 \\sim O7-C01Z
 with sigma of 0.04
 C50-C51 \\sim C57-C01Z
 with sigma of 0.02
3. Uiso/Uaniso restraints and constraints
O7 \\sim C50 \\sim C51 \\sim C57 \\sim C01Z: within 2A with sigma of 0.01 and
sigma for terminal atoms of 0.02 within 2A
C21 \\sim C20 \\sim C49 \\sim C24 \\sim C52 \\sim C40 \\sim C48 \\sim C11 \\sim
C12 \\sim C42 \\sim C14 \\sim C13 \\sim C39 \\sim C41 \\sim C19 \\sim C43 \\sim
C8 \\sim C53 \\sim C25 \\sim C47 \\sim C15 \\sim C36 \\sim C10 \\sim C3 \\sim
C7 \\sim C31 \\sim C35 \\sim C44 \\sim C9 \\sim C46 \\sim C18 \\sim C22 \\sim
C54 \\sim C37 \\sim C38 \\sim C56 \\sim C45 \\sim C6 \\sim C2 \\sim C30 \\sim
C34 \\sim C27 \\sim C16 \\sim C5 \\sim C29 \\sim C4 \\sim C17 \\sim C32 \\sim
C55 \\sim C33 \\sim C1 \\sim C26 \\sim C50 \\sim C28 \\sim C23 \\sim C51:
within 3.8A with sigma of 0.01 and sigma for terminal atoms of 0.02 within 3.8A
4. Others
 Sof(C57)=Sof(H57A)=Sof(H57B)=Sof(C01Z)=Sof(H01A)=Sof(H01B)=Sof(H01C)=1-FVAR(1)
 Sof(C50)=Sof(H50A)=Sof(H50B)=Sof(C51)=Sof(H51A)=Sof(H51B)=Sof(H51C)=FVAR(1)
5.a Secondary CH2 refined with riding coordinates:
 C22(H22A,H22B), C2(H2A,H2B), C30(H30A,H30B), C50(H50A,H50B), C57(H57A,H57B)
5.b Aromatic/amide H refined with riding coordinates:
 N2(H2), N4(H4), C19(H19), C43(H43), C47(H47), C15(H15), C10(H10), C44(H44),
 C9(H9), C46(H46), C18(H18), C37(H37), C38(H38), C45(H45), C6(H6), C34(H34),
 C16(H16), C5(H5), C4(H4A), C17(H17), C32(H32), C33(H33)
5.c Idealised Me refined as rotating group:
 C54(H54A,H54B,H54C), C56(H56A,H56B,H56C), C27(H27A,H27B,H27C), C29(H29A,H29B,
 H29C), C55(H55A,H55B,H55C), C1(H1A,H1B,H1C), C26(H26A,H26B,H26C), C28(H28A,
 H28B,H28C), C23(H23A,H23B,H23C), C51(H51A,H51B,H51C), C01Z(H01A,H01B,H01C)
;
_olex2_submission_special_instructions 'No special instructions were received'

loop_
_space_group_symop_operation_xyz
'x, y, z'
'-x, -y, -z'

loop_
_atom_site_label
_atom_site_type_symbol
_atom_site_fract_x
_atom_site_fract_y
_atom_site_fract_z
_atom_site_U_iso_or_equiv
_atom_site_adp_type
_atom_site_occupancy
_atom_site_site_symmetry_order
_atom_site_calc_flag
_atom_site_refinement_flags_posn
_atom_site_refinement_flags_adp
_atom_site_refinement_flags_occupancy
_atom_site_disorder_assembly
_atom_site_disorder_group
O3 O 0.76982(14) 0.34099(12) 0.14145(8) 0.0604(4) Uani 1 1 d . . . . .
O5 O 1.14081(14) 0.43163(12) 0.17727(8) 0.0596(4) Uani 1 1 d . . . . .
O10 O 1.20986(13) 0.93045(12) 0.17465(7) 0.0554(4) Uani 1 1 d . . . . .
N2 N 1.00350(15) 0.35935(14) 0.22401(8) 0.0512(4) Uani 1 1 d . . . . .
H2 H 1.038011 0.404106 0.263630 0.061 Uiso 1 1 calc R U . . .
O8 O 1.54523(16) 0.66759(13) 0.13162(9) 0.0738(5) Uani 1 1 d . . . . .
O2 O 0.78366(15) 0.16104(12) 0.13064(9) 0.0683(4) Uani 1 1 d . . . . .
N4 N 1.36825(14) 0.86147(13) 0.22392(8) 0.0472(4) Uani 1 1 d . . . . .
H4 H 1.351258 0.905593 0.263141 0.057 Uiso 1 1 calc R U . . .
O7 O 1.56634(16) 0.84829(14) 0.14617(9) 0.0711(5) Uani 1 1 d D U . . .
O9 O 1.31295(16) 0.80194(14) 0.10258(7) 0.0710(5) Uani 1 1 d . . . . .
O4 O 1.00683(16) 0.30003(15) 0.10346(8) 0.0780(5) Uani 1 1 d . . . . .
O6 O 1.58236(18) 0.59743(14) 0.29403(12) 0.0882(6) Uani 1 1 d . . . . .
O1 O 0.81649(19) 0.09450(14) 0.29229(12) 0.0880(6) Uani 1 1 d . . . . .
N1 N 1.06455(17) 0.37127(15) 0.36209(9) 0.0578(5) Uani 1 1 d . . . . .
N3 N 1.36994(17) 0.87290(15) 0.36183(9) 0.0571(4) Uani 1 1 d . . . . .
C21 C 0.81555(19) 0.25480(16) 0.15965(11) 0.0511(5) Uani 1 1 d . U . . .
C20 C 0.90743(18) 0.29258(15) 0.22660(10) 0.0485(4) Uani 1 1 d . U . . .
C49 C 1.52787(19) 0.76055(17) 0.16172(11) 0.0533(5) Uani 1 1 d . U . . .
C24 C 1.04751(19) 0.35861(17) 0.16163(11) 0.0521(5) Uani 1 1 d . U . . .
C52 C 1.29713(18) 0.85962(16) 0.16051(10) 0.0485(4) Uani 1 1 d . U . . .
C40 C 1.51032(19) 0.76785(16) 0.28795(11) 0.0518(5) Uani 1 1 d . U . . .
C48 C 1.46571(18) 0.79576(15) 0.22754(10) 0.0467(4) Uani 1 1 d . U . . .
C11 C 0.9692(2) 0.30593(19) 0.35736(11) 0.0598(5) Uani 1 1 d . U . . .
C12 C 0.8898(2) 0.26507(17) 0.28677(11) 0.0536(5) Uani 1 1 d . U . . .
C42 C 1.7297(2) 0.70924(16) 0.26902(12) 0.0562(5) Uani 1 1 d . U . . .
C14 C 0.6602(2) 0.20825(16) 0.26757(12) 0.0569(5) Uani 1 1 d . U . . .
C13 C 0.7896(2) 0.18214(17) 0.28168(12) 0.0611(5) Uani 1 1 d . U . . .
C39 C 1.4628(2) 0.80813(19) 0.35778(11) 0.0589(5) Uani 1 1 d . U . . .
C41 C 1.6066(2) 0.68433(17) 0.28312(12) 0.0603(5) Uani 1 1 d . U . . .
C19 C 0.6253(2) 0.31526(18) 0.27481(14) 0.0650(6) Uani 1 1 d . U . . .
H19 H 0.684147 0.372275 0.286604 0.078 Uiso 1 1 calc R U . . .
C43 C 1.7718(2) 0.81594(18) 0.27713(13) 0.0633(6) Uani 1 1 d . U . . .
H43 H 1.720563 0.873783 0.289611 0.076 Uiso 1 1 calc R U . . .
C8 C 1.1412(3) 0.4097(2) 0.42663(12) 0.0717(7) Uani 1 1 d . U . . .
C53 C 1.1215(2) 0.9493(2) 0.11536(12) 0.0645(6) Uani 1 1 d . U . . .
C25 C 1.2004(2) 0.4559(2) 0.11998(13) 0.0708(6) Uani 1 1 d . U . . .
C47 C 1.8073(2) 0.62384(19) 0.24917(14) 0.0720(6) Uani 1 1 d . U . . .
H47 H 1.780660 0.551694 0.243008 0.086 Uiso 1 1 calc R U . . .
C15 C 0.5712(3) 0.12404(19) 0.24810(15) 0.0745(7) Uani 1 1 d . U . . .
H15 H 0.593035 0.051651 0.242086 0.089 Uiso 1 1 calc R U . . .
C36 C 1.3230(3) 0.9111(2) 0.42579(11) 0.0710(6) Uani 1 1 d . U . . .
C10 C 0.9402(3) 0.2777(2) 0.41846(14) 0.0831(7) Uani 1 1 d . U . . .
H10 H 0.870926 0.234232 0.415266 0.100 Uiso 1 1 calc R U . . .
C3 C 1.2452(3) 0.4784(2) 0.42903(15) 0.0820(8) Uani 1 1 d . U . . .
C7 C 1.1188(3) 0.3805(3) 0.48813(13) 0.0846(8) Uani 1 1 d . U . . .
C31 C 1.2210(3) 0.9791(2) 0.42727(14) 0.0812(7) Uani 1 1 d . U . . .
C35 C 1.3726(3) 0.8830(3) 0.48783(13) 0.0844(8) Uani 1 1 d . U . . .
C44 C 1.8882(2) 0.8371(2) 0.26695(17) 0.0812(7) Uani 1 1 d . U . . .
H44 H 1.915592 0.909037 0.273052 0.097 Uiso 1 1 calc R U . . .
C9 C 1.0165(3) 0.3158(3) 0.48228(14) 0.0891(8) Uani 1 1 d . U . . .
H9 H 0.998488 0.297440 0.522582 0.107 Uiso 1 1 calc R U . . .
C46 C 1.9226(3) 0.6458(2) 0.23871(18) 0.0891(8) Uani 1 1 d . U . . .
H46 H 1.973907 0.588278 0.225316 0.107 Uiso 1 1 calc R U . . .
C18 C 0.5045(2) 0.3378(2) 0.26471(18) 0.0843(8) Uani 1 1 d . U . . .
H18 H 0.481834 0.409925 0.270544 0.101 Uiso 1 1 calc R U . . .
C22 C 0.6810(3) 0.3167(2) 0.07651(14) 0.0833(8) Uani 1 1 d . U . . .
H22A H 0.716381 0.272134 0.036064 0.100 Uiso 1 1 calc R U . . .
H22B H 0.611113 0.275900 0.082405 0.100 Uiso 1 1 calc R U . . .
C54 C 1.1888(3) 0.9919(3) 0.06591(17) 0.0954(9) Uani 1 1 d . U . . .
H54A H 1.243860 1.051830 0.093870 0.143 Uiso 1 1 calc R U . . .
H54B H 1.131688 1.016893 0.033066 0.143 Uiso 1 1 calc R U . . .
H54C H 1.233701 0.933887 0.039380 0.143 Uiso 1 1 calc R U . . .
C37 C 1.4724(3) 0.8182(3) 0.48280(13) 0.0899(8) Uani 1 1 d . U . . .
H37 H 1.508406 0.799787 0.523418 0.108 Uiso 1 1 calc R U . . .
C38 C 1.5203(3) 0.7800(2) 0.41966(14) 0.0826(7) Uani 1 1 d . U . . .
H38 H 1.588006 0.737144 0.417466 0.099 Uiso 1 1 calc R U . . .
C56 C 1.0459(3) 0.8450(3) 0.07751(17) 0.0940(9) Uani 1 1 d . U . . .
H56A H 1.096962 0.789245 0.054644 0.141 Uiso 1 1 calc R U . . .
H56B H 0.984406 0.858852 0.041915 0.141 Uiso 1 1 calc R U . . .
H56C H 1.008056 0.820563 0.111861 0.141 Uiso 1 1 calc R U . . .
C45 C 1.9637(3) 0.7524(2) 0.24782(19) 0.0914(8) Uani 1 1 d . U . . .
H45 H 2.042498 0.766601 0.240978 0.110 Uiso 1 1 calc R U . . .
C6 C 1.2040(4) 0.4184(3) 0.55327(16) 0.1035(10) Uani 1 1 d . U . . .
H6 H 1.190740 0.401119 0.594778 0.124 Uiso 1 1 calc R U . . .
C2 C 1.2665(3) 0.5180(3) 0.36643(16) 0.0896(8) Uani 1 1 d . U . . .
H2A H 1.352041 0.538181 0.371126 0.108 Uiso 1 1 calc R U . . .
H2B H 1.245945 0.458450 0.322532 0.108 Uiso 1 1 calc R U . . .
C30 C 1.1712(3) 1.0183(3) 0.36415(15) 0.0895(8) Uani 1 1 d . U . . .
H30A H 1.087518 1.037217 0.367599 0.107 Uiso 1 1 calc R U . . .
H30B H 1.171779 0.958837 0.320431 0.107 Uiso 1 1 calc R U . . .
C34 C 1.3184(4) 0.9204(3) 0.55230(15) 0.1025(9) Uani 1 1 d . U . . .
H34 H 1.351015 0.903219 0.594008 0.123 Uiso 1 1 calc R U . . .
C27 C 1.1064(4) 0.4971(4) 0.0715(2) 0.1192(12) Uani 1 1 d . U . . .
H27A H 1.055623 0.436215 0.040449 0.179 Uiso 1 1 calc R U . . .
H27B H 1.146249 0.532709 0.042981 0.179 Uiso 1 1 calc R U . . .
H27C H 1.057480 0.548598 0.100182 0.179 Uiso 1 1 calc R U . . .
C16 C 0.4509(3) 0.1475(2) 0.23769(19) 0.0918(8) Uani 1 1 d . U . . .
H16 H 0.391553 0.090802 0.224874 0.110 Uiso 1 1 calc R U . . .
C5 C 1.3023(4) 0.4790(3) 0.55296(19) 0.1151(11) Uani 1 1 d . U . . .
H5 H 1.358896 0.501393 0.594487 0.138 Uiso 1 1 calc R U . . .
C29 C 1.2420(3) 1.1163(3) 0.35929(19) 0.1051(10) Uani 1 1 d . U . . .
H29A H 1.206624 1.137754 0.317939 0.158 Uiso 1 1 calc R U . . .
H29B H 1.324661 1.097704 0.354974 0.158 Uiso 1 1 calc R U . . .
H29C H 1.240029 1.176101 0.401866 0.158 Uiso 1 1 calc R U . . .
C4 C 1.3229(3) 0.5096(3) 0.49279(18) 0.1060(10) Uani 1 1 d . U . . .
H4A H 1.392126 0.553034 0.495788 0.127 Uiso 1 1 calc R U . . .
C17 C 0.4176(3) 0.2539(2) 0.2460(2) 0.0949(9) Uani 1 1 d . U . . .
H17 H 0.335872 0.269107 0.239022 0.114 Uiso 1 1 calc R U . . .
C32 C 1.1725(4) 1.0106(3) 0.49081(17) 0.1055(10) Uani 1 1 d . U . . .
H32 H 1.105004 1.053744 0.493029 0.127 Uiso 1 1 calc R U . . .
C55 C 1.0465(3) 1.0377(3) 0.15657(18) 0.1000(10) Uani 1 1 d . U . . .
H55A H 1.006968 1.009596 0.188784 0.150 Uiso 1 1 calc R U . . .
H55B H 0.986509 1.059122 0.123431 0.150 Uiso 1 1 calc R U . . .
H55C H 1.098591 1.100345 0.183628 0.150 Uiso 1 1 calc R U . . .
C33 C 1.2204(4) 0.9804(3) 0.55111(18) 0.1140(11) Uani 1 1 d . U . . .
H33 H 1.183143 1.002489 0.592160 0.137 Uiso 1 1 calc R U . . .
C1 C 1.1934(3) 0.6147(3) 0.36072(19) 0.1039(10) Uani 1 1 d . U . . .
H1A H 1.212072 0.638323 0.320803 0.156 Uiso 1 1 calc R U . . .
H1B H 1.212736 0.673681 0.404216 0.156 Uiso 1 1 calc R U . . .
H1C H 1.108454 0.594072 0.353494 0.156 Uiso 1 1 calc R U . . .
C26 C 1.2603(4) 0.3558(3) 0.0808(2) 0.1175(12) Uani 1 1 d . U . . .
H26A H 1.309034 0.326440 0.114961 0.176 Uiso 1 1 calc R U . . .
H26B H 1.310872 0.375494 0.050030 0.176 Uiso 1 1 calc R U . . .
H26C H 1.199203 0.301477 0.052393 0.176 Uiso 1 1 calc R U . . .
C50 C 1.6435(9) 0.8406(9) 0.0895(5) 0.092(2) Uani 0.541(13) 1 d D U P A 1
H50A H 1.644734 0.765056 0.060141 0.111 Uiso 0.541(13) 1 calc R U P A 1
H50B H 1.726098 0.866832 0.110603 0.111 Uiso 0.541(13) 1 calc R U P A 1
C28 C 1.2931(3) 0.5457(3) 0.1621(2) 0.1126(11) Uani 1 1 d . U . . .
H28A H 1.252375 0.609654 0.185157 0.169 Uiso 1 1 calc R U . . .
H28B H 1.342470 0.563880 0.130218 0.169 Uiso 1 1 calc R U . . .
H28C H 1.343592 0.520900 0.197905 0.169 Uiso 1 1 calc R U . . .
C23 C 0.6440(4) 0.4183(3) 0.0633(2) 0.1234(14) Uani 1 1 d . U . . .
H23A H 0.588992 0.403049 0.018974 0.185 Uiso 1 1 calc R U . . .
H23B H 0.714090 0.459973 0.059958 0.185 Uiso 1 1 calc R U . . .
H23C H 0.604171 0.459843 0.101991 0.185 Uiso 1 1 calc R U . . .
C51 C 1.5874(11) 0.9118(7) 0.0450(4) 0.112(3) Uani 0.541(13) 1 d D U P A 1
H51A H 1.628356 0.903368 0.003885 0.168 Uiso 0.541(13) 1 calc R U P A 1
H51B H 1.595042 0.987383 0.073394 0.168 Uiso 0.541(13) 1 calc R U P A 1
H51C H 1.503028 0.890240 0.029209 0.168 Uiso 0.541(13) 1 calc R U P A 1
C57 C 1.6077(11) 0.8124(7) 0.0743(5) 0.087(2) Uani 0.459(13) 1 d D U P A 2
H57A H 1.663530 0.753325 0.071528 0.104 Uiso 0.459(13) 1 calc R U P A 2
H57B H 1.539603 0.788753 0.035962 0.104 Uiso 0.459(13) 1 calc R U P A 2
C01Z C 1.6691(16) 0.9143(9) 0.0714(8) 0.132(4) Uani 0.459(13) 1 d D U P A 2
H01A H 1.704998 0.899958 0.028144 0.198 Uiso 0.459(13) 1 calc R U P A 2
H01B H 1.731222 0.939144 0.112337 0.198 Uiso 0.459(13) 1 calc R U P A 2
H01C H 1.610823 0.970025 0.071974 0.198 Uiso 0.459(13) 1 calc R U P A 2

loop_
_atom_site_aniso_label
_atom_site_aniso_U_11
_atom_site_aniso_U_22
_atom_site_aniso_U_33
_atom_site_aniso_U_23
_atom_site_aniso_U_13
_atom_site_aniso_U_12
O3 0.0691(10) 0.0506(8) 0.0559(8) 0.0138(6) -0.0075(7) 0.0041(7)
O5 0.0570(9) 0.0666(9) 0.0554(8) 0.0196(7) 0.0045(6) -0.0116(7)
O10 0.0554(8) 0.0628(9) 0.0488(7) 0.0173(6) 0.0065(6) 0.0187(7)
N2 0.0545(10) 0.0527(9) 0.0436(8) 0.0113(7) 0.0027(7) -0.0059(8)
O8 0.0809(11) 0.0565(9) 0.0730(10) 0.0010(8) 0.0094(8) 0.0200(8)
O2 0.0737(10) 0.0468(8) 0.0744(10) 0.0063(7) -0.0002(8) -0.0049(7)
N4 0.0518(9) 0.0500(9) 0.0393(8) 0.0121(7) 0.0061(7) 0.0100(7)
O7 0.0869(12) 0.0670(10) 0.0693(10) 0.0233(8) 0.0360(9) 0.0081(8)
O9 0.0798(11) 0.0835(11) 0.0423(8) 0.0082(7) 0.0035(7) 0.0316(9)
O4 0.0813(12) 0.0931(12) 0.0486(9) 0.0017(8) 0.0113(8) -0.0277(10)
O6 0.0826(12) 0.0597(10) 0.1326(16) 0.0545(11) -0.0055(11) -0.0035(9)
O1 0.0957(14) 0.0623(10) 0.1271(16) 0.0531(11) 0.0322(12) 0.0177(9)
N1 0.0618(11) 0.0621(11) 0.0464(9) 0.0135(8) 0.0006(8) 0.0125(9)
N3 0.0644(11) 0.0625(10) 0.0432(9) 0.0138(8) 0.0071(8) -0.0106(9)
C21 0.0544(11) 0.0443(10) 0.0531(10) 0.0111(8) 0.0089(9) 0.0017(8)
C20 0.0521(11) 0.0424(9) 0.0513(10) 0.0134(8) 0.0082(8) 0.0055(8)
C49 0.0542(11) 0.0522(11) 0.0519(10) 0.0141(9) 0.0038(9) 0.0095(9)
C24 0.0509(11) 0.0560(11) 0.0490(11) 0.0154(9) 0.0053(8) -0.0013(9)
C52 0.0510(11) 0.0522(10) 0.0443(10) 0.0173(8) 0.0060(8) 0.0080(9)
C40 0.0514(11) 0.0483(10) 0.0570(11) 0.0223(8) -0.0024(8) -0.0045(8)
C48 0.0488(10) 0.0422(9) 0.0488(10) 0.0147(8) 0.0023(8) -0.0002(8)
C11 0.0720(14) 0.0625(12) 0.0506(11) 0.0220(9) 0.0153(9) 0.0219(11)
C12 0.0581(11) 0.0503(10) 0.0574(11) 0.0206(9) 0.0141(9) 0.0109(9)
C42 0.0571(12) 0.0449(10) 0.0634(11) 0.0179(9) -0.0073(9) 0.0035(9)
C14 0.0649(12) 0.0436(10) 0.0659(12) 0.0170(9) 0.0193(10) -0.0012(9)
C13 0.0746(14) 0.0477(11) 0.0689(12) 0.0233(9) 0.0231(10) 0.0074(10)
C39 0.0664(13) 0.0640(12) 0.0474(10) 0.0249(9) -0.0063(9) -0.0187(10)
C41 0.0618(12) 0.0494(11) 0.0685(12) 0.0247(9) -0.0112(10) -0.0028(9)
C19 0.0621(13) 0.0438(10) 0.0891(15) 0.0147(10) 0.0196(11) -0.0028(9)
C43 0.0548(12) 0.0461(10) 0.0836(14) 0.0139(10) 0.0012(10) 0.0051(9)
C8 0.0840(15) 0.0756(14) 0.0486(11) 0.0118(10) -0.0025(10) 0.0320(12)
C53 0.0588(13) 0.0782(15) 0.0614(13) 0.0302(11) 0.0027(10) 0.0215(11)
C25 0.0647(14) 0.0865(16) 0.0690(14) 0.0335(12) 0.0135(11) -0.0083(13)
C47 0.0771(16) 0.0476(11) 0.0888(16) 0.0197(11) 0.0023(12) 0.0116(11)
C15 0.0838(17) 0.0447(11) 0.0949(17) 0.0178(11) 0.0176(13) -0.0049(11)
C36 0.0851(16) 0.0787(14) 0.0451(11) 0.0115(10) 0.0098(10) -0.0320(13)
C10 0.1017(18) 0.0922(17) 0.0651(14) 0.0327(12) 0.0232(13) 0.0176(15)
C3 0.0739(15) 0.0839(16) 0.0684(14) 0.0008(12) -0.0131(12) 0.0154(13)
C7 0.1050(19) 0.0906(17) 0.0540(13) 0.0185(12) 0.0007(13) 0.0320(15)
C31 0.0846(17) 0.0869(16) 0.0636(13) -0.0003(12) 0.0276(12) -0.0165(14)
C35 0.1041(19) 0.0965(18) 0.0513(12) 0.0204(12) 0.0093(12) -0.0327(16)
C44 0.0667(15) 0.0576(13) 0.119(2) 0.0244(13) 0.0125(14) 0.0034(11)
C9 0.120(2) 0.1035(19) 0.0524(13) 0.0330(13) 0.0184(13) 0.0306(17)
C46 0.0833(18) 0.0672(15) 0.113(2) 0.0173(14) 0.0196(15) 0.0284(14)
C18 0.0675(15) 0.0556(13) 0.128(2) 0.0223(13) 0.0160(14) 0.0025(12)
C22 0.0910(19) 0.0796(17) 0.0656(14) 0.0138(12) -0.0205(13) 0.0091(14)
C54 0.101(2) 0.115(2) 0.0927(19) 0.0670(18) 0.0149(16) 0.0242(18)
C37 0.117(2) 0.1054(19) 0.0483(12) 0.0353(12) -0.0105(13) -0.0286(17)
C38 0.0917(17) 0.0922(17) 0.0656(14) 0.0373(12) -0.0132(12) -0.0108(14)
C56 0.0749(18) 0.112(2) 0.0870(19) 0.0287(17) -0.0162(15) 0.0002(16)
C45 0.0693(16) 0.0797(17) 0.129(2) 0.0296(16) 0.0259(15) 0.0156(14)
C6 0.127(2) 0.117(2) 0.0590(14) 0.0236(15) -0.0072(15) 0.0375(19)
C2 0.0701(16) 0.101(2) 0.0774(17) 0.0018(15) -0.0079(13) -0.0084(15)
C30 0.0789(17) 0.102(2) 0.0742(16) -0.0017(15) 0.0234(13) 0.0100(16)
C34 0.133(2) 0.120(2) 0.0540(14) 0.0232(14) 0.0161(15) -0.035(2)
C27 0.113(3) 0.159(3) 0.118(3) 0.097(2) 0.009(2) 0.000(2)
C16 0.0787(17) 0.0653(15) 0.125(2) 0.0203(15) 0.0084(16) -0.0205(13)
C5 0.120(2) 0.123(2) 0.0753(18) 0.0042(17) -0.0297(18) 0.024(2)
C29 0.111(3) 0.096(2) 0.104(2) 0.0224(18) 0.0171(19) 0.016(2)
C4 0.099(2) 0.111(2) 0.0795(18) 0.0013(16) -0.0269(16) 0.0162(17)
C17 0.0646(16) 0.0748(16) 0.141(2) 0.0287(16) 0.0072(16) -0.0053(13)
C32 0.116(2) 0.114(2) 0.0760(17) -0.0030(16) 0.0430(16) -0.0194(18)
C55 0.089(2) 0.115(2) 0.101(2) 0.0378(18) 0.0128(16) 0.0550(19)
C33 0.132(2) 0.132(2) 0.0695(17) 0.0038(17) 0.0405(17) -0.029(2)
C1 0.112(3) 0.090(2) 0.105(2) 0.0233(18) 0.0076(19) -0.0103(19)
C26 0.107(3) 0.129(3) 0.118(3) 0.018(2) 0.058(2) 0.005(2)
C50 0.102(4) 0.100(4) 0.081(3) 0.021(3) 0.043(3) -0.012(3)
C28 0.099(2) 0.126(3) 0.114(2) 0.039(2) 0.0121(19) -0.052(2)
C23 0.150(3) 0.095(2) 0.109(3) 0.0325(19) -0.045(2) 0.020(2)
C51 0.133(6) 0.131(5) 0.083(4) 0.040(4) 0.031(4) -0.034(5)
C57 0.096(5) 0.082(4) 0.079(4) 0.001(3) 0.045(3) -0.034(3)
C01Z 0.156(9) 0.121(6) 0.124(7) 0.024(5) 0.067(6) -0.041(7)

loop_
_atom_type_symbol
_atom_type_description
_atom_type_scat_dispersion_real
_atom_type_scat_dispersion_imag
_atom_type_scat_source
C C 0.0181 0.0091 'International Tables Vol C Tables 4.2.6.8 and 6.1.1.4'
H H 0.0000 0.0000 'International Tables Vol C Tables 4.2.6.8 and 6.1.1.4'
N N 0.0311 0.0180 'International Tables Vol C Tables 4.2.6.8 and 6.1.1.4'
O O 0.0492 0.0322 'International Tables Vol C Tables 4.2.6.8 and 6.1.1.4'

loop_
_geom_angle_atom_site_label_1
_geom_angle_atom_site_label_2
_geom_angle_atom_site_label_3
_geom_angle
_geom_angle_site_symmetry_1
_geom_angle_site_symmetry_3
_geom_angle_publ_flag
C21 O3 C22 116.01(17) . . ?
C24 O5 C25 121.32(17) . . ?
C52 O10 C53 120.62(15) . . ?
C20 N2 H2 118.1 . . ?
C20 N2 C24 123.75(17) . . ?
C24 N2 H2 118.1 . . ?
C52 N4 H4 118.6 . . ?
C52 N4 C48 122.86(16) . . ?
C48 N4 H4 118.6 . . ?
C49 O7 C50 122.1(5) . . ?
C49 O7 C57 108.5(4) . . ?
C11 N1 C8 120.1(2) . . ?
C39 N3 C36 120.5(2) . . ?
O3 C21 C20 109.93(16) . . ?
O2 C21 O3 125.6(2) . . ?
O2 C21 C20 124.29(19) . . ?
N2 C20 C21 116.77(17) . . ?
C12 C20 N2 123.25(19) . . ?
C12 C20 C21 119.90(19) . . ?
O8 C49 O7 125.9(2) . . ?
O8 C49 C48 124.5(2) . . ?
O7 C49 C48 109.44(17) . . ?
O5 C24 N2 109.05(17) . . ?
O4 C24 O5 126.89(19) . . ?
O4 C24 N2 124.1(2) . . ?
O10 C52 N4 108.67(15) . . ?
O9 C52 O10 127.07(18) . . ?
O9 C52 N4 124.26(18) . . ?
C48 C40 C39 123.99(19) . . ?
C48 C40 C41 118.38(19) . . ?
C39 C40 C41 117.44(18) . . ?
N4 C48 C49 116.69(16) . . ?
C40 C48 N4 123.07(18) . . ?
C40 C48 C49 120.13(18) . . ?
N1 C11 C12 118.52(18) . . ?
N1 C11 C10 121.1(2) . . ?
C10 C11 C12 120.3(2) . . ?
C20 C12 C11 124.2(2) . . ?
C20 C12 C13 118.82(19) . . ?
C11 C12 C13 116.88(18) . . ?
C43 C42 C41 122.0(2) . . ?
C43 C42 C47 118.6(2) . . ?
C47 C42 C41 119.3(2) . . ?
C19 C14 C13 121.8(2) . . ?
C15 C14 C13 119.4(2) . . ?
C15 C14 C19 118.8(2) . . ?
O1 C13 C12 118.6(2) . . ?
O1 C13 C14 120.5(2) . . ?
C14 C13 C12 120.89(17) . . ?
N3 C39 C40 119.03(17) . . ?
N3 C39 C38 120.9(2) . . ?
C38 C39 C40 120.1(2) . . ?
O6 C41 C40 118.1(2) . . ?
O6 C41 C42 120.8(2) . . ?
C42 C41 C40 121.04(18) . . ?
C14 C19 H19 119.7 . . ?
C18 C19 C14 120.6(2) . . ?
C18 C19 H19 119.7 . . ?
C42 C43 H43 119.6 . . ?
C44 C43 C42 120.8(2) . . ?
C44 C43 H43 119.6 . . ?
N1 C8 C3 118.3(2) . . ?
N1 C8 C7 120.9(3) . . ?
C7 C8 C3 120.8(2) . . ?
O10 C53 C54 109.5(2) . . ?
O10 C53 C56 109.5(2) . . ?
O10 C53 C55 101.35(19) . . ?
C54 C53 C55 111.0(2) . . ?
C56 C53 C54 113.3(2) . . ?
C56 C53 C55 111.5(3) . . ?
O5 C25 C27 108.3(2) . . ?
O5 C25 C26 109.9(2) . . ?
O5 C25 C28 102.3(2) . . ?
C26 C25 C27 113.1(3) . . ?
C26 C25 C28 111.2(3) . . ?
C28 C25 C27 111.3(3) . . ?
C42 C47 H47 119.9 . . ?
C46 C47 C42 120.1(2) . . ?
C46 C47 H47 119.9 . . ?
C14 C15 H15 120.0 . . ?
C16 C15 C14 120.0(2) . . ?
C16 C15 H15 120.0 . . ?
N3 C36 C31 118.6(2) . . ?
N3 C36 C35 121.3(3) . . ?
C35 C36 C31 120.1(2) . . ?
C11 C10 H10 120.7 . . ?
C9 C10 C11 118.5(3) . . ?
C9 C10 H10 120.7 . . ?
C8 C3 C2 122.1(2) . . ?
C4 C3 C8 116.6(3) . . ?
C4 C3 C2 121.2(3) . . ?
C8 C7 C6 119.0(3) . . ?
C9 C7 C8 117.7(3) . . ?
C9 C7 C6 123.3(3) . . ?
C36 C31 C30 121.8(2) . . ?
C32 C31 C36 116.9(3) . . ?
C32 C31 C30 121.2(3) . . ?
C36 C35 C34 119.7(3) . . ?
C37 C35 C36 117.0(2) . . ?
C37 C35 C34 123.3(3) . . ?
C43 C44 H44 120.0 . . ?
C45 C44 C43 120.0(3) . . ?
C45 C44 H44 120.0 . . ?
C10 C9 C7 121.6(3) . . ?
C10 C9 H9 119.2 . . ?
C7 C9 H9 119.2 . . ?
C47 C46 H46 119.7 . . ?
C47 C46 C45 120.7(2) . . ?
C45 C46 H46 119.7 . . ?
C19 C18 H18 120.0 . . ?
C17 C18 C19 119.9(2) . . ?
C17 C18 H18 120.0 . . ?
O3 C22 H22A 109.9 . . ?
O3 C22 H22B 109.9 . . ?
H22A C22 H22B 108.3 . . ?
C23 C22 O3 108.9(2) . . ?
C23 C22 H22A 109.9 . . ?
C23 C22 H22B 109.9 . . ?
C53 C54 H54A 109.5 . . ?
C53 C54 H54B 109.5 . . ?
C53 C54 H54C 109.5 . . ?
H54A C54 H54B 109.5 . . ?
H54A C54 H54C 109.5 . . ?
H54B C54 H54C 109.5 . . ?
C35 C37 H37 118.9 . . ?
C38 C37 C35 122.3(2) . . ?
C38 C37 H37 118.9 . . ?
C39 C38 H38 121.0 . . ?
C37 C38 C39 118.0(3) . . ?
C37 C38 H38 121.0 . . ?
C53 C56 H56A 109.5 . . ?
C53 C56 H56B 109.5 . . ?
C53 C56 H56C 109.5 . . ?
H56A C56 H56B 109.5 . . ?
H56A C56 H56C 109.5 . . ?
H56B C56 H56C 109.5 . . ?
C44 C45 C46 119.8(3) . . ?
C44 C45 H45 120.1 . . ?
C46 C45 H45 120.1 . . ?
C7 C6 H6 120.6 . . ?
C5 C6 C7 118.7(3) . . ?
C5 C6 H6 120.6 . . ?
C3 C2 H2A 109.1 . . ?
C3 C2 H2B 109.1 . . ?
H2A C2 H2B 107.8 . . ?
C1 C2 C3 112.7(3) . . ?
C1 C2 H2A 109.1 . . ?
C1 C2 H2B 109.1 . . ?
C31 C30 H30A 109.0 . . ?
C31 C30 H30B 109.0 . . ?
C31 C30 C29 112.9(3) . . ?
H30A C30 H30B 107.8 . . ?
C29 C30 H30A 109.0 . . ?
C29 C30 H30B 109.0 . . ?
C35 C34 H34 120.7 . . ?
C33 C34 C35 118.6(3) . . ?
C33 C34 H34 120.7 . . ?
C25 C27 H27A 109.5 . . ?
C25 C27 H27B 109.5 . . ?
C25 C27 H27C 109.5 . . ?
H27A C27 H27B 109.5 . . ?
H27A C27 H27C 109.5 . . ?
H27B C27 H27C 109.5 . . ?
C15 C16 H16 119.7 . . ?
C17 C16 C15 120.6(3) . . ?
C17 C16 H16 119.7 . . ?
C6 C5 H5 118.9 . . ?
C6 C5 C4 122.2(3) . . ?
C4 C5 H5 118.9 . . ?
C30 C29 H29A 109.5 . . ?
C30 C29 H29B 109.5 . . ?
C30 C29 H29C 109.5 . . ?
H29A C29 H29B 109.5 . . ?
H29A C29 H29C 109.5 . . ?
H29B C29 H29C 109.5 . . ?
C3 C4 C5 122.6(4) . . ?
C3 C4 H4A 118.7 . . ?
C5 C4 H4A 118.7 . . ?
C18 C17 C16 120.1(3) . . ?
C18 C17 H17 120.0 . . ?
C16 C17 H17 120.0 . . ?
C31 C32 H32 118.7 . . ?
C33 C32 C31 122.5(4) . . ?
C33 C32 H32 118.7 . . ?
C53 C55 H55A 109.5 . . ?
C53 C55 H55B 109.5 . . ?
C53 C55 H55C 109.5 . . ?
H55A C55 H55B 109.5 . . ?
H55A C55 H55C 109.5 . . ?
H55B C55 H55C 109.5 . . ?
C34 C33 C32 122.0(3) . . ?
C34 C33 H33 119.0 . . ?
C32 C33 H33 119.0 . . ?
C2 C1 H1A 109.5 . . ?
C2 C1 H1B 109.5 . . ?
C2 C1 H1C 109.5 . . ?
H1A C1 H1B 109.5 . . ?
H1A C1 H1C 109.5 . . ?
H1B C1 H1C 109.5 . . ?
C25 C26 H26A 109.5 . . ?
C25 C26 H26B 109.5 . . ?
C25 C26 H26C 109.5 . . ?
H26A C26 H26B 109.5 . . ?
H26A C26 H26C 109.5 . . ?
H26B C26 H26C 109.5 . . ?
O7 C50 H50A 110.6 . . ?
O7 C50 H50B 110.6 . . ?
O7 C50 C51 105.8(6) . . ?
H50A C50 H50B 108.7 . . ?
C51 C50 H50A 110.6 . . ?
C51 C50 H50B 110.6 . . ?
C25 C28 H28A 109.5 . . ?
C25 C28 H28B 109.5 . . ?
C25 C28 H28C 109.5 . . ?
H28A C28 H28B 109.5 . . ?
H28A C28 H28C 109.5 . . ?
H28B C28 H28C 109.5 . . ?
C22 C23 H23A 109.5 . . ?
C22 C23 H23B 109.5 . . ?
C22 C23 H23C 109.5 . . ?
H23A C23 H23B 109.5 . . ?
H23A C23 H23C 109.5 . . ?
H23B C23 H23C 109.5 . . ?
C50 C51 H51A 109.5 . . ?
C50 C51 H51B 109.5 . . ?
C50 C51 H51C 109.5 . . ?
H51A C51 H51B 109.5 . . ?
H51A C51 H51C 109.5 . . ?
H51B C51 H51C 109.5 . . ?
O7 C57 H57A 111.4 . . ?
O7 C57 H57B 111.4 . . ?
H57A C57 H57B 109.3 . . ?
C01Z C57 O7 101.7(7) . . ?
C01Z C57 H57A 111.4 . . ?
C01Z C57 H57B 111.4 . . ?
C57 C01Z H01A 109.5 . . ?
C57 C01Z H01B 109.5 . . ?
C57 C01Z H01C 109.5 . . ?
H01A C01Z H01B 109.5 . . ?
H01A C01Z H01C 109.5 . . ?
H01B C01Z H01C 109.5 . . ?

loop_
_geom_bond_atom_site_label_1
_geom_bond_atom_site_label_2
_geom_bond_distance
_geom_bond_site_symmetry_2
_geom_bond_publ_flag
O3 C21 1.324(2) . ?
O3 C22 1.455(3) . ?
O5 C24 1.331(3) . ?
O5 C25 1.482(3) . ?
O10 C52 1.331(2) . ?
O10 C53 1.488(2) . ?
N2 H2 0.8600 . ?
N2 C20 1.376(3) . ?
N2 C24 1.377(3) . ?
O8 C49 1.191(2) . ?
O2 C21 1.193(2) . ?
N4 H4 0.8600 . ?
N4 C52 1.371(2) . ?
N4 C48 1.377(2) . ?
O7 C49 1.318(3) . ?
O7 C50 1.479(8) . ?
O7 C57 1.492(8) . ?
O9 C52 1.202(2) . ?
O4 C24 1.197(2) . ?
O6 C41 1.216(3) . ?
O1 C13 1.218(3) . ?
N1 C11 1.320(3) . ?
N1 C8 1.383(3) . ?
N3 C39 1.320(3) . ?
N3 C36 1.387(3) . ?
C21 C20 1.505(3) . ?
C20 C12 1.358(3) . ?
C49 C48 1.507(3) . ?
C40 C48 1.359(3) . ?
C40 C39 1.492(3) . ?
C40 C41 1.504(3) . ?
C11 C12 1.488(3) . ?
C11 C10 1.419(3) . ?
C12 C13 1.503(3) . ?
C42 C41 1.485(3) . ?
C42 C43 1.388(3) . ?
C42 C47 1.391(3) . ?
C14 C13 1.485(3) . ?
C14 C19 1.387(3) . ?
C14 C15 1.386(3) . ?
C39 C38 1.427(3) . ?
C19 H19 0.9300 . ?
C19 C18 1.375(4) . ?
C43 H43 0.9300 . ?
C43 C44 1.375(4) . ?
C8 C3 1.433(4) . ?
C8 C7 1.409(4) . ?
C53 C54 1.511(4) . ?
C53 C56 1.507(4) . ?
C53 C55 1.514(4) . ?
C25 C27 1.509(4) . ?
C25 C26 1.499(4) . ?
C25 C28 1.505(4) . ?
C47 H47 0.9300 . ?
C47 C46 1.367(4) . ?
C15 H15 0.9300 . ?
C15 C16 1.372(4) . ?
C36 C31 1.427(4) . ?
C36 C35 1.403(4) . ?
C10 H10 0.9300 . ?
C10 C9 1.371(4) . ?
C3 C2 1.496(5) . ?
C3 C4 1.372(4) . ?
C7 C9 1.374(5) . ?
C7 C6 1.439(4) . ?
C31 C30 1.496(4) . ?
C31 C32 1.383(4) . ?
C35 C37 1.382(5) . ?
C35 C34 1.437(4) . ?
C44 H44 0.9300 . ?
C44 C45 1.368(4) . ?
C9 H9 0.9300 . ?
C46 H46 0.9300 . ?
C46 C45 1.380(4) . ?
C18 H18 0.9300 . ?
C18 C17 1.368(4) . ?
C22 H22A 0.9700 . ?
C22 H22B 0.9700 . ?
C22 C23 1.435(4) . ?
C54 H54A 0.9600 . ?
C54 H54B 0.9600 . ?
C54 H54C 0.9600 . ?
C37 H37 0.9300 . ?
C37 C38 1.378(4) . ?
C38 H38 0.9300 . ?
C56 H56A 0.9600 . ?
C56 H56B 0.9600 . ?
C56 H56C 0.9600 . ?
C45 H45 0.9300 . ?
C6 H6 0.9300 . ?
C6 C5 1.336(6) . ?
C2 H2A 0.9700 . ?
C2 H2B 0.9700 . ?
C2 C1 1.496(5) . ?
C30 H30A 0.9700 . ?
C30 H30B 0.9700 . ?
C30 C29 1.501(5) . ?
C34 H34 0.9300 . ?
C34 C33 1.334(5) . ?
C27 H27A 0.9600 . ?
C27 H27B 0.9600 . ?
C27 H27C 0.9600 . ?
C16 H16 0.9300 . ?
C16 C17 1.373(4) . ?
C5 H5 0.9300 . ?
C5 C4 1.388(6) . ?
C29 H29A 0.9600 . ?
C29 H29B 0.9600 . ?
C29 H29C 0.9600 . ?
C4 H4A 0.9300 . ?
C17 H17 0.9300 . ?
C32 H32 0.9300 . ?
C32 C33 1.381(6) . ?
C55 H55A 0.9600 . ?
C55 H55B 0.9600 . ?
C55 H55C 0.9600 . ?
C33 H33 0.9300 . ?
C1 H1A 0.9600 . ?
C1 H1B 0.9600 . ?
C1 H1C 0.9600 . ?
C26 H26A 0.9600 . ?
C26 H26B 0.9600 . ?
C26 H26C 0.9600 . ?
C50 H50A 0.9700 . ?
C50 H50B 0.9700 . ?
C50 C51 1.504(10) . ?
C28 H28A 0.9600 . ?
C28 H28B 0.9600 . ?
C28 H28C 0.9600 . ?
C23 H23A 0.9600 . ?
C23 H23B 0.9600 . ?
C23 H23C 0.9600 . ?
C51 H51A 0.9600 . ?
C51 H51B 0.9600 . ?
C51 H51C 0.9600 . ?
C57 H57A 0.9700 . ?
C57 H57B 0.9700 . ?
C57 C01Z 1.477(11) . ?
C01Z H01A 0.9600 . ?
C01Z H01B 0.9600 . ?
C01Z H01C 0.9600 . ?

loop_
_geom_torsion_atom_site_label_1
_geom_torsion_atom_site_label_2
_geom_torsion_atom_site_label_3
_geom_torsion_atom_site_label_4
_geom_torsion
_geom_torsion_site_symmetry_1
_geom_torsion_site_symmetry_2
_geom_torsion_site_symmetry_3
_geom_torsion_site_symmetry_4
_geom_torsion_publ_flag
O3 C21 C20 N2 -57.3(2) . . . . ?
O3 C21 C20 C12 119.4(2) . . . . ?
N2 C20 C12 C11 1.9(3) . . . . ?
N2 C20 C12 C13 -173.61(18) . . . . ?
O8 C49 C48 N4 -126.2(2) . . . . ?
O8 C49 C48 C40 57.5(3) . . . . ?
O2 C21 C20 N2 127.3(2) . . . . ?
O2 C21 C20 C12 -56.1(3) . . . . ?
O7 C49 C48 N4 58.0(2) . . . . ?
O7 C49 C48 C40 -118.4(2) . . . . ?
N1 C11 C12 C20 -1.5(3) . . . . ?
N1 C11 C12 C13 174.12(18) . . . . ?
N1 C11 C10 C9 -2.9(4) . . . . ?
N1 C8 C3 C2 5.9(4) . . . . ?
N1 C8 C3 C4 -176.3(2) . . . . ?
N1 C8 C7 C9 -2.1(4) . . . . ?
N1 C8 C7 C6 177.3(2) . . . . ?
N3 C39 C38 C37 3.0(4) . . . . ?
N3 C36 C31 C30 -5.7(4) . . . . ?
N3 C36 C31 C32 176.5(2) . . . . ?
N3 C36 C35 C37 1.8(4) . . . . ?
N3 C36 C35 C34 -177.4(2) . . . . ?
C21 O3 C22 C23 -178.1(3) . . . . ?
C21 C20 C12 C11 -174.56(17) . . . . ?
C21 C20 C12 C13 9.9(3) . . . . ?
C20 N2 C24 O5 -179.50(17) . . . . ?
C20 N2 C24 O4 0.0(3) . . . . ?
C20 C12 C13 O1 114.9(2) . . . . ?
C20 C12 C13 C14 -68.0(3) . . . . ?
C49 O7 C50 C51 132.6(8) . . . . ?
C49 O7 C57 C01Z -169.3(11) . . . . ?
C24 O5 C25 C27 59.1(3) . . . . ?
C24 O5 C25 C26 -65.0(3) . . . . ?
C24 O5 C25 C28 176.8(2) . . . . ?
C24 N2 C20 C21 -26.7(3) . . . . ?
C24 N2 C20 C12 156.71(19) . . . . ?
C52 O10 C53 C54 -60.2(3) . . . . ?
C52 O10 C53 C56 64.6(3) . . . . ?
C52 O10 C53 C55 -177.5(2) . . . . ?
C52 N4 C48 C49 27.1(3) . . . . ?
C52 N4 C48 C40 -156.7(2) . . . . ?
C40 C39 C38 C37 -179.4(2) . . . . ?
C48 N4 C52 O10 179.00(17) . . . . ?
C48 N4 C52 O9 -0.5(3) . . . . ?
C48 C40 C39 N3 1.6(3) . . . . ?
C48 C40 C39 C38 -176.1(2) . . . . ?
C48 C40 C41 O6 -115.8(2) . . . . ?
C48 C40 C41 C42 67.1(3) . . . . ?
C11 N1 C8 C3 178.6(2) . . . . ?
C11 N1 C8 C7 -0.3(3) . . . . ?
C11 C12 C13 O1 -60.9(3) . . . . ?
C11 C12 C13 C14 116.1(2) . . . . ?
C11 C10 C9 C7 0.3(4) . . . . ?
C12 C11 C10 C9 179.2(2) . . . . ?
C42 C43 C44 C45 0.7(4) . . . . ?
C42 C47 C46 C45 0.2(5) . . . . ?
C14 C19 C18 C17 -1.2(5) . . . . ?
C14 C15 C16 C17 0.3(5) . . . . ?
C13 C14 C19 C18 -176.9(2) . . . . ?
C13 C14 C15 C16 177.4(3) . . . . ?
C39 N3 C36 C31 -178.7(2) . . . . ?
C39 N3 C36 C35 0.4(3) . . . . ?
C39 C40 C48 N4 -2.5(3) . . . . ?
C39 C40 C48 C49 173.63(18) . . . . ?
C39 C40 C41 O6 59.4(3) . . . . ?
C39 C40 C41 C42 -117.7(2) . . . . ?
C41 C40 C48 N4 172.38(18) . . . . ?
C41 C40 C48 C49 -11.5(3) . . . . ?
C41 C40 C39 N3 -173.28(19) . . . . ?
C41 C40 C39 C38 9.0(3) . . . . ?
C41 C42 C43 C44 177.0(2) . . . . ?
C41 C42 C47 C46 -177.5(2) . . . . ?
C19 C14 C13 O1 162.0(2) . . . . ?
C19 C14 C13 C12 -15.0(3) . . . . ?
C19 C14 C15 C16 -1.2(4) . . . . ?
C19 C18 C17 C16 0.3(5) . . . . ?
C43 C42 C41 O6 -160.8(2) . . . . ?
C43 C42 C41 C40 16.2(3) . . . . ?
C43 C42 C47 C46 0.6(4) . . . . ?
C43 C44 C45 C46 0.1(5) . . . . ?
C8 N1 C11 C12 -179.20(18) . . . . ?
C8 N1 C11 C10 2.8(3) . . . . ?
C8 C3 C2 C1 80.1(3) . . . . ?
C8 C3 C4 C5 -1.2(5) . . . . ?
C8 C7 C9 C10 2.0(4) . . . . ?
C8 C7 C6 C5 -0.8(5) . . . . ?
C53 O10 C52 N4 177.47(18) . . . . ?
C53 O10 C52 O9 -3.0(3) . . . . ?
C25 O5 C24 N2 -174.84(18) . . . . ?
C25 O5 C24 O4 5.7(3) . . . . ?
C47 C42 C41 O6 17.2(3) . . . . ?
C47 C42 C41 C40 -165.8(2) . . . . ?
C47 C42 C43 C44 -1.1(4) . . . . ?
C47 C46 C45 C44 -0.5(5) . . . . ?
C15 C14 C13 O1 -16.6(3) . . . . ?
C15 C14 C13 C12 166.4(2) . . . . ?
C15 C14 C19 C18 1.7(4) . . . . ?
C15 C16 C17 C18 0.2(5) . . . . ?
C36 N3 C39 C40 179.52(19) . . . . ?
C36 N3 C39 C38 -2.8(3) . . . . ?
C36 C31 C30 C29 -80.8(3) . . . . ?
C36 C31 C32 C33 1.2(5) . . . . ?
C36 C35 C37 C38 -1.6(4) . . . . ?
C36 C35 C34 C33 0.9(5) . . . . ?
C10 C11 C12 C20 176.5(2) . . . . ?
C10 C11 C12 C13 -7.9(3) . . . . ?
C3 C8 C7 C9 179.0(2) . . . . ?
C3 C8 C7 C6 -1.6(4) . . . . ?
C7 C8 C3 C2 -175.2(2) . . . . ?
C7 C8 C3 C4 2.6(4) . . . . ?
C7 C6 C5 C4 2.3(5) . . . . ?
C31 C36 C35 C37 -179.1(3) . . . . ?
C31 C36 C35 C34 1.6(4) . . . . ?
C31 C32 C33 C34 1.3(6) . . . . ?
C35 C36 C31 C30 175.2(3) . . . . ?
C35 C36 C31 C32 -2.6(4) . . . . ?
C35 C37 C38 C39 -0.7(4) . . . . ?
C35 C34 C33 C32 -2.4(6) . . . . ?
C9 C7 C6 C5 178.5(3) . . . . ?
C22 O3 C21 O2 -5.8(3) . . . . ?
C22 O3 C21 C20 178.8(2) . . . . ?
C37 C35 C34 C33 -178.3(3) . . . . ?
C6 C7 C9 C10 -177.3(3) . . . . ?
C6 C5 C4 C3 -1.2(6) . . . . ?
C2 C3 C4 C5 176.6(3) . . . . ?
C30 C31 C32 C33 -176.6(3) . . . . ?
C34 C35 C37 C38 177.7(3) . . . . ?
C4 C3 C2 C1 -97.6(3) . . . . ?
C32 C31 C30 C29 96.9(3) . . . . ?
C50 O7 C49 O8 -3.1(6) . . . . ?
C50 O7 C49 C48 172.7(5) . . . . ?
C57 O7 C49 O8 14.0(6) . . . . ?
C57 O7 C49 C48 -170.2(6) . . . . ?
